data_2235203
loop_
_publ_author_name
'Chen, Xin-Yuan'

_publ_section_title
;
 3-Cyanoanilinium hydrogen oxalate hemihydrate
;
_journal_coeditor_code PV2542
_journal_issue 6
_journal_name_full 'Acta Crystallographica Section E'
_journal_page_first o1678
_journal_paper_doi 10.1107/S1600536812019824
_journal_volume 68
_journal_year 2012
_chemical_formula_iupac 'C7 H7 N2 +, C2 H O4 -, 0.5H2 O'
_chemical_formula_moiety 'C7 H7 N2 +, C2 H O4 -, 0.5(H2 O)'
_chemical_formula_sum 'C9 H9 N2 O4.5'
_chemical_formula_weight 217.18
_chemical_name_systematic
;
3-Cyanoanilinium hydrogen oxalate hemihydrate
;
_space_group_IT_number 13
_symmetry_cell_setting monoclinic
_symmetry_space_group_name_Hall '-P 2yc'
_symmetry_space_group_name_H-M 'P 1 2/c 1'
_atom_sites_solution_hydrogens geom
_atom_sites_solution_primary direct
_atom_sites_solution_secondary difmap
_audit_creation_method SHELXL-97
_cell_angle_alpha 90.00
_cell_angle_beta 113.22(4)
_cell_angle_gamma 90.00
_cell_formula_units_Z 4
_cell_length_a 15.1221(7)
_cell_length_b 5.65180(10)
_cell_length_c 13.6926(6)
_cell_measurement_reflns_used 2446
_cell_measurement_temperature 173(2)
_cell_measurement_theta_max 27.50
_cell_measurement_theta_min 2.93
_cell_volume 1075.5(3)
_computing_cell_refinement '<i>CrystalClear</i> (Rigaku, 2005)'
_computing_data_collection '<i>CrystalClear</i> (Rigaku, 2005)'
_computing_data_reduction '<i>CrystalClear</i> (Rigaku, 2005)'
_computing_molecular_graphics '<i>SHELXTL</i> (Sheldrick, 2008)'
_computing_publication_material '<i>SHELXTL</i> (Sheldrick, 2008)'
_computing_structure_refinement '<i>SHELXL97</i> (Sheldrick, 2008)'
_computing_structure_solution '<i>SHELXS97</i> (Sheldrick, 2008)'
_diffrn_ambient_temperature 173(2)
_diffrn_detector_area_resol_mean 13.6612
_diffrn_measured_fraction_theta_full 0.990
_diffrn_measured_fraction_theta_max 0.990
_diffrn_measurement_device_type 'Rigaku Mercury2 (2x2 bin mode)'
_diffrn_measurement_method 'CCD profile fitting'
_diffrn_radiation_monochromator graphite
_diffrn_radiation_source 'fine-focus sealed tube'
_diffrn_radiation_type MoK\a
_diffrn_radiation_wavelength 0.71073
_diffrn_reflns_av_R_equivalents 0.0343
_diffrn_reflns_av_sigmaI/netI 0.0388
_diffrn_reflns_limit_h_max 19
_diffrn_reflns_limit_h_min -18
_diffrn_reflns_limit_k_max 7
_diffrn_reflns_limit_k_min -7
_diffrn_reflns_limit_l_max 17
_diffrn_reflns_limit_l_min -17
_diffrn_reflns_number 7209
_diffrn_reflns_theta_full 27.50
_diffrn_reflns_theta_max 27.50
_diffrn_reflns_theta_min 2.93
_diffrn_standards_interval_count 0
_exptl_absorpt_coefficient_mu 0.110
_exptl_absorpt_correction_T_max 1.000
_exptl_absorpt_correction_T_min 0.910
_exptl_absorpt_correction_type multi-scan
_exptl_absorpt_process_details '(CrystalClear; Rigaku, 2005)'
_exptl_crystal_colour Colorless
_exptl_crystal_density_diffrn 1.341
_exptl_crystal_density_method 'not measured'
_exptl_crystal_description block
_exptl_crystal_F_000 452
_exptl_crystal_size_max 0.10
_exptl_crystal_size_mid 0.05
_exptl_crystal_size_min 0.05
_refine_diff_density_max 0.283
_refine_diff_density_min -0.237
_refine_ls_extinction_method none
_refine_ls_goodness_of_fit_ref 1.072
_refine_ls_hydrogen_treatment constr
_refine_ls_matrix_type full
_refine_ls_number_parameters 142
_refine_ls_number_reflns 2446
_refine_ls_number_restraints 5
_refine_ls_restrained_S_all 1.071
_refine_ls_R_factor_all 0.0709
_refine_ls_R_factor_gt 0.0543
_refine_ls_shift/su_max 0.000
_refine_ls_shift/su_mean 0.000
_refine_ls_structure_factor_coef Fsqd
_refine_ls_weighting_details 'calc w=1/[\s^2^(Fo^2^)+(0.0872P)^2^+0.1364P] where P=(Fo^2^+2Fc^2^)/3'
_refine_ls_weighting_scheme calc
_refine_ls_wR_factor_gt 0.1419
_refine_ls_wR_factor_ref 0.1560
_reflns_number_gt 1906
_reflns_number_total 2446
_reflns_threshold_expression I>2\s(I)
_cod_data_source_file pv2542.cif
_cod_data_source_block I
_cod_original_sg_symbol_H-M 'P 2/c'
_cod_database_code 2235203
_cod_database_fobs_code 2235203

loop_
_symmetry_equiv_pos_as_xyz
'x, y, z'
'-x, y, -z+1/2'
'-x, -y, -z'
'x, -y, z-1/2'

loop_
_atom_site_type_symbol
_atom_site_label
_atom_site_fract_x
_atom_site_fract_y
_atom_site_fract_z
_atom_site_U_iso_or_equiv
_atom_site_adp_type
_atom_site_calc_flag
_atom_site_refinement_flags
_atom_site_occupancy
_atom_site_symmetry_multiplicity
O O1W 0.5000 0.3943(3) 0.7500 0.0237(4) Uani d SD 1 2
H H1WA 0.4708 0.3063 0.6999 0.036 Uiso d RD 1 1
N N1 0.63809(11) 0.7280(2) 0.75668(11) 0.0247(4) Uani d D 1 1
H H1A 0.6328 0.8305 0.8034 0.037 Uiso calc RD 1 1
H H1B 0.5962 0.6106 0.7469 0.037 Uiso calc RD 1 1
H H1C 0.6258 0.8012 0.6952 0.037 Uiso calc RD 1 1
C C1 0.73556(13) 0.6324(3) 0.79701(14) 0.0278(4) Uani d . 1 1
C C6 0.75806(14) 0.4443(3) 0.86683(15) 0.0312(4) Uani d . 1 1
H H6A 0.7120 0.3818 0.8888 0.037 Uiso calc R 1 1
C C5 0.85041(16) 0.3490(4) 0.90408(18) 0.0449(6) Uani d . 1 1
C C7 0.87338(18) 0.1547(5) 0.9797(2) 0.0579(7) Uani d . 1 1
C C3 0.8941(2) 0.6365(8) 0.8017(3) 0.0843(11) Uani d . 1 1
H H3A 0.9400 0.7024 0.7805 0.101 Uiso calc R 1 1
C C2 0.80292(17) 0.7312(5) 0.7645(2) 0.0547(7) Uani d . 1 1
H H2A 0.7870 0.8596 0.7183 0.066 Uiso calc R 1 1
N N2 0.89001(19) 0.0051(5) 1.0408(2) 0.0826(9) Uani d . 1 1
C C4 0.9188(2) 0.4440(7) 0.8704(2) 0.0730(9) Uani d . 1 1
H H4A 0.9802 0.3793 0.8937 0.088 Uiso calc R 1 1
O O1 0.60131(9) -0.0466(2) 0.39238(9) 0.0266(3) Uani d . 1 1
O O2 0.60400(10) -0.1979(2) 0.54425(9) 0.0294(3) Uani d . 1 1
O O3 0.60355(10) 0.3895(2) 0.46709(9) 0.0302(3) Uani d D 1 1
H H3 0.6034 0.5206 0.4927 0.045 Uiso d RD 1 1
O O4 0.62804(10) 0.2420(2) 0.62874(9) 0.0298(3) Uani d . 1 1
C C9 0.61454(12) 0.2186(3) 0.53599(13) 0.0216(4) Uani d . 1 1
C C8 0.60611(12) -0.0294(3) 0.48550(13) 0.0210(4) Uani d . 1 1

loop_
_atom_site_aniso_label
_atom_site_aniso_U_11
_atom_site_aniso_U_22
_atom_site_aniso_U_33
_atom_site_aniso_U_12
_atom_site_aniso_U_13
_atom_site_aniso_U_23
O1W 0.0349(10) 0.0193(8) 0.0149(8) 0.000 0.0076(7) 0.000
N1 0.0353(9) 0.0215(7) 0.0201(7) -0.0007(6) 0.0140(6) -0.0001(6)
C1 0.0285(10) 0.0333(10) 0.0223(8) -0.0041(7) 0.0107(7) -0.0045(7)
C6 0.0315(10) 0.0308(10) 0.0305(10) -0.0006(7) 0.0115(8) -0.0024(8)
C5 0.0347(12) 0.0507(14) 0.0439(13) 0.0079(10) 0.0097(9) 0.0010(10)
C7 0.0420(14) 0.0564(16) 0.0646(17) 0.0147(11) 0.0097(12) 0.0095(14)
C3 0.0396(16) 0.146(3) 0.076(2) 0.0062(17) 0.0328(15) 0.039(2)
C2 0.0386(13) 0.0800(19) 0.0483(14) -0.0052(11) 0.0200(11) 0.0215(13)
N2 0.0643(16) 0.0727(18) 0.092(2) 0.0214(13) 0.0107(14) 0.0307(15)
C4 0.0335(14) 0.118(3) 0.0714(19) 0.0210(15) 0.0244(13) 0.0192(19)
O1 0.0457(8) 0.0193(6) 0.0186(6) -0.0043(5) 0.0168(5) -0.0029(5)
O2 0.0541(9) 0.0158(6) 0.0209(6) -0.0013(5) 0.0177(6) 0.0005(5)
O3 0.0592(9) 0.0138(6) 0.0219(6) -0.0003(5) 0.0205(6) 0.0005(5)
O4 0.0505(9) 0.0228(7) 0.0177(6) -0.0020(5) 0.0154(5) -0.0032(5)
C9 0.0320(9) 0.0166(8) 0.0170(8) -0.0012(6) 0.0105(7) 0.0001(6)
C8 0.0304(9) 0.0158(8) 0.0176(8) -0.0006(6) 0.0104(6) 0.0000(6)

loop_
_atom_type_symbol
_atom_type_description
_atom_type_scat_dispersion_real
_atom_type_scat_dispersion_imag
_atom_type_scat_source
C C 0.0033 0.0016 'International Tables Vol C Tables 4.2.6.8 and 6.1.1.4'
H H 0.0000 0.0000 'International Tables Vol C Tables 4.2.6.8 and 6.1.1.4'
N N 0.0061 0.0033 'International Tables Vol C Tables 4.2.6.8 and 6.1.1.4'
O O 0.0106 0.0060 'International Tables Vol C Tables 4.2.6.8 and 6.1.1.4'

loop_
_geom_angle_atom_site_label_1
_geom_angle_atom_site_label_2
_geom_angle_atom_site_label_3
_geom_angle
C1 N1 H1A 109.5
C1 N1 H1B 109.5
H1A N1 H1B 109.5
C1 N1 H1C 109.5
H1A N1 H1C 109.5
H1B N1 H1C 109.5
C6 C1 C2 121.57(19)
C6 C1 N1 118.97(16)
C2 C1 N1 119.46(18)
C1 C6 C5 119.32(19)
C1 C6 H6A 120.3
C5 C6 H6A 120.3
C6 C5 C4 119.8(2)
C6 C5 C7 118.5(2)
C4 C5 C7 121.7(2)
N2 C7 C5 177.9(3)
C2 C3 C4 121.2(3)
C2 C3 H3A 119.4
C4 C3 H3A 119.4
C3 C2 C1 118.8(2)
C3 C2 H2A 120.6
C1 C2 H2A 120.6
C3 C4 C5 119.3(2)
C3 C4 H4A 120.3
C5 C4 H4A 120.3
C9 O3 H3 112.2
O4 C9 O3 126.41(15)
O4 C9 C8 121.21(15)
O3 C9 C8 112.36(13)
O1 C8 O2 125.99(15)
O1 C8 C9 119.18(14)
O2 C8 C9 114.83(14)

loop_
_geom_bond_atom_site_label_1
_geom_bond_atom_site_label_2
_geom_bond_distance
O1W H1WA 0.8207
N1 C1 1.459(2)
N1 H1A 0.8900
N1 H1B 0.8900
N1 H1C 0.8900
C1 C6 1.380(3)
C1 C2 1.380(3)
C6 C5 1.392(3)
C6 H6A 0.9300
C5 C4 1.395(4)
C5 C7 1.454(4)
C7 N2 1.146(4)
C3 C2 1.376(4)
C3 C4 1.389(5)
C3 H3A 0.9300
C2 H2A 0.9300
C4 H4A 0.9300
O1 C8 1.2521(19)
O2 C8 1.255(2)
O3 C9 1.314(2)
O3 H3 0.8205
O4 C9 1.211(2)
C9 C8 1.546(2)

loop_
_geom_hbond_atom_site_label_D
_geom_hbond_atom_site_label_H
_geom_hbond_atom_site_label_A
_geom_hbond_site_symmetry_A
_geom_hbond_distance_DH
_geom_hbond_distance_HA
_geom_hbond_distance_DA
_geom_hbond_angle_DHA
O1W H1WA O1 3_656 0.82 1.96 2.767(2) 166
N1 H1A O1 4_566 0.89 1.91 2.797(2) 172
N1 H1C O2 1_565 0.89 1.96 2.778(2) 152
O3 H3 O2 1_565 0.82 1.74 2.559(2) 178
N1 H1B O1W . 0.89 1.91 2.788(2) 167

loop_
_cod_related_entry_id
_cod_related_entry_database
_cod_related_entry_code
1 ChemSpider 30657809
